data_1544710
loop_
_publ_author_name
'Zouihri, Hafid'
'Ait Mouha, Mbark'
'Ba Mohamed, Bouchra'
'Yamni, Khalid'
'Tijani, Najib'

_publ_section_title
;
 Poly[di-\m~2~-acetato-\k^4^<i>O</i>:<i>O</i>'-\m~3~-thiourea-\k^3^<i>S</i>:<i>S</i>:<i>S</i>-lead(II)]:
 a redetermination
;
_journal_coeditor_code SJ4071
_journal_issue 12
_journal_name_full IUCrData
_journal_page_first x161892
_journal_paper_doi 10.1107/S2414314616018927
_journal_volume 1
_journal_year 2016
_chemical_formula_iupac '[Pb (C2 H3 O2)2 (C1 H4 N2 S)]'
_chemical_formula_moiety 'C5 H10 N2 O4 Pb S'
_chemical_formula_sum 'C5 H10 N2 O4 Pb S'
_chemical_formula_weight 401.40
_chemical_name_systematic
Poly[di-\m~2~-acetato-\k^4^<i>O</i>:<i>O</i>'-\m~3~-thiourea-\k^3^<i>S</i>:<i>S</i>:<i>S</i>-lead(II)]
_space_group_crystal_system monoclinic
_space_group_IT_number 14
_space_group_name_Hall '-P 2yn'
_space_group_name_H-M_alt 'P 1 21/n 1'
_symmetry_space_group_name_Hall '-P 2yn'
_symmetry_space_group_name_H-M 'P 1 21/n 1'
_atom_sites_solution_hydrogens geom
_audit_creation_method SHELXL-2014/7
_cell_angle_alpha 90
_cell_angle_beta 91.481(2)
_cell_angle_gamma 90
_cell_formula_units_Z 4
_cell_length_a 4.4865(2)
_cell_length_b 15.7001(5)
_cell_length_c 13.6313(5)
_cell_measurement_reflns_used 214
_cell_measurement_temperature 100(2)
_cell_measurement_theta_max 26.43
_cell_measurement_theta_min 3.14
_cell_volume 959.85(6)
_computing_cell_refinement
;
SAINT (Bruker, 2009)
;
_computing_data_collection
;
APEX2 (Bruker, 2009)
;
_computing_data_reduction
;
SAINT (Bruker, 2009)
;
_computing_molecular_graphics
;
PLATON (Spek, 2009)
;
_computing_publication_material
;
publCIF (Westrip, 2010)
;
_computing_structure_refinement
;
SHELXL2014 (Sheldrick, 2015b)
;
_computing_structure_solution
;
SHELXT (Sheldrick, 2015a)
;
_diffrn_ambient_temperature 100(2)
_diffrn_measured_fraction_theta_full 0.998
_diffrn_measured_fraction_theta_max 0.998
_diffrn_measurement_device_type 'Bruker APEXII CCD detector'
_diffrn_measurement_method '\w and \f'
_diffrn_radiation_monochromator graphite
_diffrn_radiation_source 'fine-focus sealed tube'
_diffrn_radiation_type MoK\a
_diffrn_radiation_wavelength 0.71073
_diffrn_reflns_av_R_equivalents 0.0360
_diffrn_reflns_limit_h_max 5
_diffrn_reflns_limit_h_min -5
_diffrn_reflns_limit_k_max 19
_diffrn_reflns_limit_k_min -19
_diffrn_reflns_limit_l_max 16
_diffrn_reflns_limit_l_min -16
_diffrn_reflns_number 13626
_diffrn_reflns_theta_full 25.242
_diffrn_reflns_theta_max 25.994
_diffrn_reflns_theta_min 2.595
_exptl_absorpt_coefficient_mu 17.780
_exptl_absorpt_correction_T_max 0.099
_exptl_absorpt_correction_T_min 0.005
_exptl_absorpt_correction_type multi-scan
_exptl_absorpt_process_details
;
(SADABS; Bruker, 2009)
;
_exptl_crystal_colour colourless
_exptl_crystal_density_diffrn 2.778
_exptl_crystal_description prism
_exptl_crystal_F_000 736
_exptl_crystal_size_max 0.32
_exptl_crystal_size_mid 0.27
_exptl_crystal_size_min 0.13
_refine_diff_density_max 0.878
_refine_diff_density_min -1.217
_refine_ls_extinction_method none
_refine_ls_goodness_of_fit_ref 1.075
_refine_ls_hydrogen_treatment constr
_refine_ls_matrix_type full
_refine_ls_number_parameters 120
_refine_ls_number_reflns 1893
_refine_ls_number_restraints 1
_refine_ls_restrained_S_all 1.075
_refine_ls_R_factor_all 0.0162
_refine_ls_R_factor_gt 0.0153
_refine_ls_shift/su_max 0.001
_refine_ls_shift/su_mean 0.000
_refine_ls_structure_factor_coef Fsqd
_refine_ls_weighting_details 'w=1/[\s^2^(Fo^2^)+(0.0115P)^2^+1.9359P] where P=(Fo^2^+2Fc^2^)/3'
_refine_ls_weighting_scheme calc
_refine_ls_wR_factor_gt 0.0368
_refine_ls_wR_factor_ref 0.0371
_reflns_number_gt 1824
_reflns_number_total 1893
_reflns_threshold_expression 'I > 2\s(I)'
_cod_data_source_file sj4071sup1.cif
_cod_data_source_block I
_cod_depositor_comments 'Adding full bibliography for 1544710.cif.'
_cod_database_code 1544710
_cod_database_fobs_code 1544710
_shelx_space_group_comment
;
The symmetry employed for this shelxl refinement is uniquely defined
by the following loop, which should always be used as a source of
symmetry information in preference to the above space-group names.
They are only intended as comments.
;

loop_
_space_group_symop_operation_xyz
'x, y, z'
'-x+1/2, y+1/2, -z+1/2'
'-x, -y, -z'
'x-1/2, -y-1/2, z-1/2'

loop_
_atom_site_type_symbol
_atom_site_label
_atom_site_fract_x
_atom_site_fract_y
_atom_site_fract_z
_atom_site_U_iso_or_equiv
_atom_site_adp_type
_atom_site_calc_flag
_atom_site_occupancy
Pb Pb1 0.74423(2) 0.09596(2) 0.12971(2) 0.01076(6) Uani d 1
O O2 1.0207(5) 0.22282(15) 0.19960(18) 0.0179(5) Uani d 1
O O1 0.6719(5) 0.24845(16) 0.08699(19) 0.0185(5) Uani d 1
C C1 0.8763(7) 0.2736(2) 0.1450(2) 0.0148(7) Uani d 1
C C2 0.9506(9) 0.3666(2) 0.1503(3) 0.0272(8) Uani d 1
H H2A 0.8392 0.3967 0.1002 0.041 Uiso calc 1
H H2B 1.1601 0.3743 0.1406 0.041 Uiso calc 1
H H2C 0.9001 0.3884 0.2135 0.041 Uiso calc 1
S S1 1.22553(19) 0.09283(5) -0.02631(6) 0.01392(17) Uani d 1
C C3 1.3066(7) 0.0675(2) 0.2991(3) 0.0156(7) Uani d 1
O O3 1.2009(5) 0.02818(15) 0.22544(17) 0.0166(5) Uani d 1
O O4 0.5375(6) 0.11365(17) 0.29615(19) 0.0204(5) Uani d 1
C C5 1.1245(7) 0.1822(2) -0.0929(2) 0.0127(6) Uani d 1
N N2 1.2377(6) 0.25730(18) -0.0723(2) 0.0154(6) Uani d 1
H H2NB 1.1832 0.3011 -0.1061 0.019 Uiso calc 1
H H2NA 1.3665 0.2628 -0.0248 0.019 Uiso calc 1
N N1 0.9253(6) 0.1734(2) -0.1662(2) 0.0194(6) Uani d 1
H H1NA 0.8702 0.2170 -0.2002 0.023 Uiso calc 1
H H1NB 0.8516 0.1240 -0.1795 0.023 Uiso calc 1
C C4 1.1663(9) 0.0596(3) 0.3979(3) 0.0280(8) Uani d 1
H H4A 0.9607 0.0437 0.3892 0.042 Uiso calc 1
H H4B 1.1793 0.1132 0.4316 0.042 Uiso calc 1
H H4C 1.2695 0.0168 0.4359 0.042 Uiso calc 1

loop_
_atom_site_aniso_label
_atom_site_aniso_U_11
_atom_site_aniso_U_22
_atom_site_aniso_U_33
_atom_site_aniso_U_12
_atom_site_aniso_U_13
_atom_site_aniso_U_23
Pb1 0.01374(8) 0.00827(8) 0.01006(8) -0.00053(4) -0.00361(5) -0.00080(4)
O2 0.0227(12) 0.0117(12) 0.0188(13) -0.0023(9) -0.0098(10) 0.0009(10)
O1 0.0213(12) 0.0146(12) 0.0191(13) -0.0020(9) -0.0092(10) -0.0023(10)
C1 0.0189(16) 0.0118(16) 0.0136(16) -0.0018(13) -0.0015(12) -0.0016(13)
C2 0.039(2) 0.0124(18) 0.029(2) -0.0067(15) -0.0150(17) 0.0051(15)
S1 0.0199(4) 0.0078(4) 0.0137(4) -0.0009(3) -0.0069(3) 0.0015(3)
C3 0.0180(16) 0.0138(16) 0.0146(17) 0.0055(13) -0.0061(13) 0.0008(13)
O3 0.0219(12) 0.0127(12) 0.0147(12) 0.0018(9) -0.0084(9) -0.0010(9)
O4 0.0223(13) 0.0199(12) 0.0188(13) -0.0024(10) -0.0045(10) -0.0074(10)
C5 0.0152(14) 0.0142(16) 0.0087(15) 0.0019(12) -0.0009(11) 0.0032(12)
N2 0.0213(14) 0.0115(14) 0.0130(14) -0.0018(11) -0.0078(11) 0.0046(11)
N1 0.0225(14) 0.0173(15) 0.0180(15) -0.0014(12) -0.0086(11) 0.0063(12)
C4 0.0267(19) 0.033(2) 0.024(2) 0.0037(16) -0.0017(16) 0.0015(17)

loop_
_atom_type_symbol
_atom_type_description
_atom_type_scat_dispersion_real
_atom_type_scat_dispersion_imag
_atom_type_scat_source
C C 0.0033 0.0016 'International Tables Vol C Tables 4.2.6.8 and 6.1.1.4'
H H 0.0000 0.0000 'International Tables Vol C Tables 4.2.6.8 and 6.1.1.4'
N N 0.0061 0.0033 'International Tables Vol C Tables 4.2.6.8 and 6.1.1.4'
O O 0.0106 0.0060 'International Tables Vol C Tables 4.2.6.8 and 6.1.1.4'
Pb Pb -3.3944 10.1111 'International Tables Vol C Tables 4.2.6.8 and 6.1.1.4'
S S 0.1246 0.1234 'International Tables Vol C Tables 4.2.6.8 and 6.1.1.4'

loop_
_geom_angle_atom_site_label_1
_geom_angle_atom_site_label_2
_geom_angle_atom_site_label_3
_geom_angle_site_symmetry_1
_geom_angle_site_symmetry_3
_geom_angle
O1 Pb1 O4 . . 93.25(8)
O1 Pb1 O2 . . 52.18(8)
O4 Pb1 O2 . . 76.03(8)
O1 Pb1 O3 . . 127.07(8)
O4 Pb1 O3 . . 84.07(8)
O2 Pb1 O3 . . 76.25(7)
O1 Pb1 S1 . . 86.73(6)
O4 Pb1 S1 . . 156.73(6)
O2 Pb1 S1 . . 85.78(6)
O3 Pb1 S1 . . 77.53(5)
C1 Pb1 S1 . . 85.29(7)
O1 Pb1 S1 . 1_455 76.36(6)
O4 Pb1 S1 . 1_455 109.57(6)
O2 Pb1 S1 . 1_455 128.52(6)
O3 Pb1 S1 . 1_455 153.29(5)
S1 Pb1 S1 . 1_455 93.05(2)
C1 O2 Pb1 . . 92.08(19)
C1 O1 Pb1 . . 93.8(2)
O2 C1 O1 . . 121.9(3)
O2 C1 C2 . . 118.6(3)
O1 C1 C2 . . 119.6(3)
O2 C1 Pb1 . . 61.80(17)
O1 C1 Pb1 . . 60.11(17)
C2 C1 Pb1 . . 178.3(3)
C1 C2 H2A . . 109.5
C1 C2 H2B . . 109.5
H2A C2 H2B . . 109.5
C1 C2 H2C . . 109.5
H2A C2 H2C . . 109.5
H2B C2 H2C . . 109.5
C5 S1 Pb1 . . 99.88(10)
C5 S1 Pb1 . 1_655 121.89(12)
Pb1 S1 Pb1 . 1_655 93.05(2)
O3 C3 O4 . 1_655 123.1(3)
O3 C3 C4 . . 120.9(3)
O4 C3 C4 1_655 . 115.9(3)
C3 O3 Pb1 . . 118.0(2)
C3 O4 Pb1 1_455 . 106.9(2)
N2 C5 N1 . . 120.3(3)
N2 C5 S1 . . 121.5(3)
N1 C5 S1 . . 118.2(3)
C5 N2 H2NB . . 120.0
C5 N2 H2NA . . 120.0
H2NB N2 H2NA . . 120.0
C5 N1 H1NA . . 120.0
C5 N1 H1NB . . 120.0
H1NA N1 H1NB . . 120.0
C3 C4 H4A . . 109.5
C3 C4 H4B . . 109.5
H4A C4 H4B . . 109.5
C3 C4 H4C . . 109.5
H4A C4 H4C . . 109.5
H4B C4 H4C . . 109.5

loop_
_geom_bond_atom_site_label_1
_geom_bond_atom_site_label_2
_geom_bond_site_symmetry_2
_geom_bond_distance
Pb1 O1 . 2.483(2)
Pb1 O4 . 2.489(3)
Pb1 O2 . 2.520(2)
Pb1 O3 . 2.626(2)
Pb1 C1 . 2.858(3)
Pb1 S1 . 3.0701(9)
Pb1 S1 1_455 3.1121(9)
O2 C1 . 1.259(4)
O1 C1 . 1.259(4)
C1 C2 . 1.499(5)
C2 H2A . 0.9600
C2 H2B . 0.9600
C2 H2C . 0.9600
S1 C5 . 1.726(3)
S1 Pb1 1_655 3.1121(9)
C3 O3 . 1.261(4)
C3 O4 1_655 1.265(4)
C3 C4 . 1.507(5)
O4 C3 1_455 1.265(4)
C5 N2 . 1.311(4)
C5 N1 . 1.330(4)
N2 H2NB . 0.8600
N2 H2NA . 0.8600
N1 H1NA . 0.8600
N1 H1NB . 0.8600
C4 H4A . 0.9600
C4 H4B . 0.9600
C4 H4C . 0.9600

loop_
_geom_hbond_atom_site_label_D
_geom_hbond_atom_site_label_H
_geom_hbond_atom_site_label_A
_geom_hbond_site_symmetry_A
_geom_hbond_distance_DH
_geom_hbond_distance_HA
_geom_hbond_distance_DA
_geom_hbond_angle_DHA
_geom_hbond_publ_flag
N2 H2NB O4 4_665 0.8600 1.9900 2.836(4) 169.00 yes
N2 H2NA O1 1_655 0.8600 2.0400 2.883(4) 168.00 yes
N1 H1NA O2 4_565 0.8600 2.2600 3.021(4) 148.00 yes
N1 H1NB O3 3_755 0.8600 2.4800 3.311(4) 163.00 yes
C4 H4A O4 . 0.9600 2.5100 3.225(5) 131.00 yes
